data_4074209
loop_
_publ_author_name
'Gross, Christopher L.'
'Girolami, Gregory S.'

_publ_section_title
;
 Synthesis and Characterization of Osmium(IV) Polyhydride Complexes of
 Stoichiometry (C5Me5)OsH3(L). Crystal Structures of (C5Me5)OsH3(AsPh3)
 and (C5Me5)OsH3(PPh3)
;
_journal_issue 20
_journal_name_full Organometallics
_journal_page_first 4792
_journal_paper_doi 10.1021/om060463z
_journal_volume 25
_journal_year 2006
_chemical_formula_sum 'C28 H33 As Os'
_chemical_formula_weight 634.66
_chemical_name_systematic
; 
 ? 
;
_space_group_IT_number 2
_symmetry_cell_setting triclinic
_symmetry_space_group_name_Hall '-P 1'
_symmetry_space_group_name_H-M 'P -1'
_atom_sites_solution_hydrogens geom
_atom_sites_solution_primary direct
_atom_sites_solution_secondary difmap
_audit_creation_method SHELXL-97
_cell_angle_alpha 93.04
_cell_angle_beta 101.0950(10)
_cell_angle_gamma 113.8560(10)
_cell_formula_units_Z 2
_cell_length_a 8.5812(3)
_cell_length_b 9.2527(3)
_cell_length_c 17.3789(6)
_cell_measurement_reflns_used 4582
_cell_measurement_temperature 198(2)
_cell_volume 1225.16(7)
_computing_structure_refinement 'SHELXL-97 (Sheldrick, 1997)'
_computing_structure_solution 'SHELXS-97 (Sheldrick, 1990)'
_diffrn_ambient_temperature 198(2)
_diffrn_measured_fraction_theta_full 0.918
_diffrn_measured_fraction_theta_max 0.918
_diffrn_radiation_monochromator graphite
_diffrn_radiation_source 'fine-focus sealed tube'
_diffrn_radiation_type MoK\a
_diffrn_radiation_wavelength 0.71073
_diffrn_reflns_av_R_equivalents 0.0348
_diffrn_reflns_av_sigmaI/netI 0.0429
_diffrn_reflns_limit_h_max 8
_diffrn_reflns_limit_h_min -11
_diffrn_reflns_limit_k_max 10
_diffrn_reflns_limit_k_min -11
_diffrn_reflns_limit_l_max 22
_diffrn_reflns_limit_l_min -23
_diffrn_reflns_number 7930
_diffrn_reflns_theta_full 28.24
_diffrn_reflns_theta_max 28.24
_diffrn_reflns_theta_min 2.41
_exptl_absorpt_coefficient_mu 6.556
_exptl_absorpt_correction_T_max 0.690
_exptl_absorpt_correction_T_min 0.132
_exptl_absorpt_correction_type integration
_exptl_crystal_density_diffrn 1.720
_exptl_crystal_density_method 'not measured'
_exptl_crystal_F_000 620
_exptl_crystal_size_max 0.32
_exptl_crystal_size_mid 0.32
_exptl_crystal_size_min 0.08
_refine_diff_density_max 0.722
_refine_diff_density_min -1.189
_refine_diff_density_rms 0.104
_refine_ls_extinction_coef 0.0039(3)
_refine_ls_extinction_expression Fc^*^=kFc[1+0.001xFc^2^\l^3^/sin(2\q)]^-1/4^
_refine_ls_extinction_method SHELXL
_refine_ls_goodness_of_fit_ref 1.042
_refine_ls_hydrogen_treatment mixed
_refine_ls_matrix_type full
_refine_ls_number_parameters 387
_refine_ls_number_reflns 5559
_refine_ls_number_restraints 78
_refine_ls_restrained_S_all 1.038
_refine_ls_R_factor_all 0.0352
_refine_ls_R_factor_gt 0.0268
_refine_ls_shift/su_max 0.024
_refine_ls_shift/su_mean 0.002
_refine_ls_structure_factor_coef Fsqd
_refine_ls_weighting_details 'calc w=1/[\s^2^(Fo^2^)+(0.0167P)^2^+1.5603P] where P=(Fo^2^+2Fc^2^)/3'
_refine_ls_weighting_scheme calc
_refine_ls_wR_factor_gt 0.0575
_refine_ls_wR_factor_ref 0.0615
_reflns_number_gt 4874
_reflns_number_total 5559
_reflns_threshold_expression >2sigma(I)
_cod_data_source_file om060463zsi20060526_113928.cif
_cod_data_source_block osh3abs
_cod_original_sg_symbol_H-M P-1
_cod_database_code 4074209

loop_
_symmetry_equiv_pos_as_xyz
'x, y, z'
'-x, -y, -z'

loop_
_atom_site_label
_atom_site_type_symbol
_atom_site_fract_x
_atom_site_fract_y
_atom_site_fract_z
_atom_site_U_iso_or_equiv
_atom_site_adp_type
_atom_site_occupancy
_atom_site_symmetry_multiplicity
_atom_site_calc_flag
_atom_site_refinement_flags
_atom_site_disorder_assembly
_atom_site_disorder_group
Os Os 0.45023(2) 0.272138(18) 0.142510(9) 0.03285(7) Uani 1 1 d . . .
As As 0.60141(5) 0.27224(4) 0.27169(2) 0.02510(9) Uani 1 1 d . . .
C1A C 0.163(3) 0.101(2) 0.1388(10) 0.047(4) Uani 0.52(2) 1 d PDU A 1
C2A C 0.175(3) 0.253(2) 0.1220(11) 0.046(4) Uani 0.52(2) 1 d PDU A 1
C3A C 0.240(2) 0.2762(19) 0.0517(9) 0.036(3) Uani 0.52(2) 1 d PDU A 1
C4A C 0.2728(17) 0.147(2) 0.0256(7) 0.038(3) Uani 0.52(2) 1 d PDU A 1
C5A C 0.223(2) 0.0354(17) 0.0797(11) 0.045(4) Uani 0.52(2) 1 d PDU A 1
C6A C 0.099(3) 0.014(4) 0.2054(12) 0.122(12) Uani 0.52(2) 1 d PD A 1
H6A H 0.0090 0.0427 0.2193 0.183 Uiso 0.52(2) 1 calc PR A 1
H6B H 0.1975 0.0444 0.2517 0.183 Uiso 0.52(2) 1 calc PR A 1
H6C H 0.0496 -0.1015 0.1885 0.183 Uiso 0.52(2) 1 calc PR A 1
C7A C 0.100(5) 0.333(8) 0.171(2) 0.14(2) Uani 0.52(2) 1 d PD A 1
H7A H 0.1658 0.4489 0.1763 0.215 Uiso 0.52(2) 1 calc PR A 1
H7B H 0.1091 0.2998 0.2240 0.215 Uiso 0.52(2) 1 calc PR A 1
H7C H -0.0231 0.3024 0.1459 0.215 Uiso 0.52(2) 1 calc PR A 1
C8A C 0.241(3) 0.415(2) 0.0118(16) 0.105(10) Uani 0.52(2) 1 d PD A 1
H8A H 0.2865 0.5105 0.0516 0.157 Uiso 0.52(2) 1 calc PR A 1
H8B H 0.1206 0.3926 -0.0159 0.157 Uiso 0.52(2) 1 calc PR A 1
H8C H 0.3146 0.4339 -0.0264 0.157 Uiso 0.52(2) 1 calc PR A 1
C9A C 0.322(3) 0.128(4) -0.0505(9) 0.119(11) Uani 0.52(2) 1 d PD A 1
H9A H 0.3686 0.2320 -0.0689 0.178 Uiso 0.52(2) 1 calc PR A 1
H9B H 0.2178 0.0535 -0.0901 0.178 Uiso 0.52(2) 1 calc PR A 1
H9C H 0.4109 0.0861 -0.0426 0.178 Uiso 0.52(2) 1 calc PR A 1
C10A C 0.218(3) -0.132(2) 0.0658(19) 0.157(15) Uani 0.52(2) 1 d P A 1
H10A H 0.3269 -0.1237 0.0526 0.236 Uiso 0.52(2) 1 calc PR A 1
H10B H 0.1182 -0.1983 0.0220 0.236 Uiso 0.52(2) 1 calc PR A 1
H10C H 0.2049 -0.1821 0.1140 0.236 Uiso 0.52(2) 1 calc PR A 1
C1B C 0.176(2) 0.0645(19) 0.1232(11) 0.035(4) Uani 0.48(2) 1 d PDU A 2
C2B C 0.167(3) 0.215(2) 0.1332(11) 0.039(4) Uani 0.48(2) 1 d PDU A 2
C3B C 0.226(2) 0.3082(18) 0.0719(12) 0.043(4) Uani 0.48(2) 1 d PDU A 2
C4B C 0.2745(18) 0.211(2) 0.0236(7) 0.041(4) Uani 0.48(2) 1 d PDU A 2
C5B C 0.246(2) 0.064(2) 0.0564(10) 0.038(4) Uani 0.48(2) 1 d PDU A 2
C6B C 0.108(3) -0.056(2) 0.1766(12) 0.073(6) Uani 0.48(2) 1 d PD A 2
H6D H -0.0145 -0.0781 0.1753 0.109 Uiso 0.48(2) 1 calc PR A 2
H6E H 0.1787 -0.0146 0.2309 0.109 Uiso 0.48(2) 1 calc PR A 2
H6F H 0.1145 -0.1553 0.1585 0.109 Uiso 0.48(2) 1 calc PR A 2
C7B C 0.089(5) 0.284(8) 0.185(3) 0.129(17) Uani 0.48(2) 1 d PD A 2
H7D H 0.1657 0.3972 0.2027 0.194 Uiso 0.48(2) 1 calc PR A 2
H7E H 0.0761 0.2277 0.2316 0.194 Uiso 0.48(2) 1 calc PR A 2
H7F H -0.0262 0.2713 0.1559 0.194 Uiso 0.48(2) 1 calc PR A 2
C8B C 0.229(4) 0.465(2) 0.0493(19) 0.139(15) Uani 0.48(2) 1 d PD A 2
H8D H 0.2504 0.5375 0.0973 0.209 Uiso 0.48(2) 1 calc PR A 2
H8E H 0.1166 0.4457 0.0144 0.209 Uiso 0.48(2) 1 calc PR A 2
H8F H 0.3233 0.5139 0.0217 0.209 Uiso 0.48(2) 1 calc PR A 2
C9B C 0.327(3) 0.234(3) -0.0529(10) 0.116(12) Uani 0.48(2) 1 d PD A 2
H9D H 0.3790 0.3487 -0.0570 0.173 Uiso 0.48(2) 1 calc PR A 2
H9E H 0.2239 0.1787 -0.0968 0.173 Uiso 0.48(2) 1 calc PR A 2
H9F H 0.4134 0.1912 -0.0555 0.173 Uiso 0.48(2) 1 calc PR A 2
C10B C 0.252(2) -0.085(2) 0.0241(12) 0.072(6) Uani 0.48(2) 1 d P A 2
H10D H 0.3310 -0.0606 -0.0119 0.108 Uiso 0.48(2) 1 calc PR A 2
H10E H 0.1339 -0.1610 -0.0048 0.108 Uiso 0.48(2) 1 calc PR A 2
H10F H 0.2942 -0.1329 0.0678 0.108 Uiso 0.48(2) 1 calc PR A 2
C11 C 0.6697(5) 0.0971(4) 0.2901(2) 0.0272(7) Uani 1 1 d . . .
C12 C 0.8174(5) 0.1136(5) 0.3452(2) 0.0354(9) Uani 1 1 d . . .
H12 H 0.8924 0.2145 0.3761 0.043 Uiso 1 1 calc R . .
C13 C 0.8566(6) -0.0172(5) 0.3557(3) 0.0444(10) Uani 1 1 d . . .
H13 H 0.9580 -0.0051 0.3940 0.053 Uiso 1 1 calc R . .
C14 C 0.7498(6) -0.1634(5) 0.3112(3) 0.0443(10) Uani 1 1 d . . .
H14 H 0.7768 -0.2523 0.3188 0.053 Uiso 1 1 calc R . .
C15 C 0.6035(6) -0.1810(5) 0.2554(3) 0.0498(11) Uani 1 1 d . . .
H15 H 0.5296 -0.2818 0.2242 0.060 Uiso 1 1 calc R . .
C16 C 0.5642(6) -0.0503(5) 0.2449(3) 0.0454(11) Uani 1 1 d . . .
H16 H 0.4634 -0.0626 0.2061 0.054 Uiso 1 1 calc R . .
C21 C 0.8248(5) 0.4563(4) 0.3168(2) 0.0277(7) Uani 1 1 d . . .
C22 C 0.8794(5) 0.5201(4) 0.3967(2) 0.0356(9) Uani 1 1 d . . .
H22 H 0.8059 0.4751 0.4316 0.043 Uiso 1 1 calc R . .
C23 C 1.0407(6) 0.6491(5) 0.4257(3) 0.0479(11) Uani 1 1 d . . .
H23 H 1.0763 0.6935 0.4801 0.058 Uiso 1 1 calc R . .
C24 C 1.1489(6) 0.7125(5) 0.3753(3) 0.0512(12) Uani 1 1 d . . .
H24 H 1.2603 0.7995 0.3952 0.061 Uiso 1 1 calc R . .
C25 C 1.0952(6) 0.6495(5) 0.2961(3) 0.0503(11) Uani 1 1 d . . .
H25 H 1.1705 0.6928 0.2616 0.060 Uiso 1 1 calc R . .
C26 C 0.9330(5) 0.5238(5) 0.2664(3) 0.0378(9) Uani 1 1 d . . .
H26 H 0.8954 0.4837 0.2114 0.045 Uiso 1 1 calc R . .
C31 C 0.4817(5) 0.2683(4) 0.3571(2) 0.0288(7) Uani 1 1 d . . .
C32 C 0.4694(5) 0.1644(5) 0.4130(3) 0.0370(9) Uani 1 1 d . . .
H32 H 0.5228 0.0925 0.4114 0.044 Uiso 1 1 calc R . .
C33 C 0.3790(6) 0.1655(5) 0.4711(3) 0.0454(10) Uani 1 1 d . . .
H33 H 0.3684 0.0923 0.5082 0.054 Uiso 1 1 calc R . .
C34 C 0.3049(6) 0.2713(5) 0.4754(3) 0.0424(10) Uani 1 1 d . . .
H34 H 0.2453 0.2726 0.5160 0.051 Uiso 1 1 calc R . .
C35 C 0.3169(6) 0.3761(5) 0.4206(3) 0.0445(10) Uani 1 1 d . . .
H35 H 0.2650 0.4490 0.4232 0.053 Uiso 1 1 calc R . .
C36 C 0.4050(6) 0.3744(5) 0.3617(2) 0.0389(9) Uani 1 1 d . . .
H36 H 0.4131 0.4464 0.3241 0.047 Uiso 1 1 calc R . .
H1 H 0.581(6) 0.205(5) 0.117(3) 0.052(13) Uiso 1 1 d . A .
H2 H 0.611(8) 0.384(7) 0.115(3) 0.087(19) Uiso 1 1 d . A .
H3 H 0.514(7) 0.454(6) 0.184(3) 0.072(16) Uiso 1 1 d . A .

loop_
_atom_site_aniso_label
_atom_site_aniso_U_11
_atom_site_aniso_U_22
_atom_site_aniso_U_33
_atom_site_aniso_U_23
_atom_site_aniso_U_13
_atom_site_aniso_U_12
Os 0.02906(9) 0.03697(10) 0.03011(9) 0.01071(6) 0.00393(6) 0.01221(6)
As 0.02704(18) 0.02192(17) 0.02723(19) 0.00492(13) 0.00483(14) 0.01176(14)
C1A 0.035(6) 0.055(8) 0.039(6) 0.011(6) 0.006(4) 0.008(5)
C2A 0.040(6) 0.046(7) 0.053(8) 0.003(5) 0.001(5) 0.023(6)
C3A 0.035(5) 0.040(6) 0.037(6) 0.014(5) 0.005(4) 0.020(5)
C4A 0.038(5) 0.049(7) 0.030(5) 0.004(5) 0.001(4) 0.024(5)
C5A 0.035(6) 0.039(5) 0.045(7) 0.008(5) -0.008(5) 0.009(4)
C6A 0.055(9) 0.15(2) 0.063(12) 0.047(13) -0.006(8) -0.046(13)
C7A 0.08(2) 0.24(5) 0.115(18) -0.08(2) -0.046(17) 0.11(3)
C8A 0.060(8) 0.067(11) 0.140(19) 0.069(14) -0.032(11) -0.001(9)
C9A 0.054(11) 0.25(3) 0.040(8) -0.043(13) -0.005(7) 0.066(17)
C10A 0.142(19) 0.041(8) 0.20(3) -0.041(11) -0.137(18) 0.033(10)
C1B 0.025(5) 0.036(6) 0.041(8) 0.010(5) 0.004(5) 0.010(4)
C2B 0.032(5) 0.044(8) 0.046(6) 0.009(5) 0.007(4) 0.022(6)
C3B 0.038(6) 0.034(5) 0.055(8) 0.000(5) -0.008(5) 0.021(5)
C4B 0.035(5) 0.052(7) 0.028(5) 0.007(6) -0.002(4) 0.014(5)
C5B 0.033(5) 0.042(7) 0.032(6) -0.002(5) 0.006(5) 0.011(5)
C6B 0.043(7) 0.070(10) 0.066(11) 0.037(8) -0.012(8) -0.006(7)
C7B 0.050(13) 0.18(3) 0.16(3) -0.07(2) 0.030(17) 0.053(13)
C8B 0.109(16) 0.044(9) 0.20(3) 0.006(12) -0.091(19) 0.030(9)
C9B 0.064(11) 0.16(2) 0.034(8) 0.015(11) 0.003(7) -0.038(14)
C10B 0.042(6) 0.064(10) 0.097(13) -0.031(8) -0.007(8) 0.025(7)
C11 0.0314(19) 0.0264(17) 0.0293(18) 0.0085(14) 0.0109(15) 0.0154(15)
C12 0.035(2) 0.0334(19) 0.040(2) 0.0039(16) 0.0029(17) 0.0185(17)
C13 0.043(2) 0.041(2) 0.056(3) 0.012(2) 0.006(2) 0.0257(19)
C14 0.059(3) 0.033(2) 0.056(3) 0.0180(19) 0.022(2) 0.030(2)
C15 0.057(3) 0.0253(19) 0.061(3) -0.0006(19) 0.003(2) 0.0167(19)
C16 0.046(3) 0.031(2) 0.053(3) -0.0006(18) -0.003(2) 0.0170(19)
C21 0.0279(18) 0.0211(16) 0.036(2) 0.0060(14) 0.0050(15) 0.0128(14)
C22 0.039(2) 0.0301(19) 0.037(2) 0.0055(16) 0.0057(17) 0.0148(17)
C23 0.048(3) 0.034(2) 0.049(3) -0.0030(19) -0.005(2) 0.0124(19)
C24 0.037(2) 0.029(2) 0.074(3) 0.003(2) 0.000(2) 0.0065(18)
C25 0.040(2) 0.038(2) 0.068(3) 0.014(2) 0.014(2) 0.0095(19)
C26 0.036(2) 0.034(2) 0.040(2) 0.0065(17) 0.0087(18) 0.0117(17)
C31 0.0285(18) 0.0257(17) 0.0314(19) 0.0029(14) 0.0060(15) 0.0112(15)
C32 0.039(2) 0.035(2) 0.047(2) 0.0178(18) 0.0194(19) 0.0207(17)
C33 0.045(2) 0.050(2) 0.045(3) 0.019(2) 0.019(2) 0.018(2)
C34 0.042(2) 0.044(2) 0.041(2) 0.0007(18) 0.0194(19) 0.0144(19)
C35 0.050(3) 0.043(2) 0.050(3) 0.0031(19) 0.018(2) 0.027(2)
C36 0.048(2) 0.036(2) 0.040(2) 0.0093(17) 0.0135(19) 0.0232(19)

loop_
_atom_type_symbol
_atom_type_description
_atom_type_scat_dispersion_real
_atom_type_scat_dispersion_imag
_atom_type_scat_source
C C 0.0033 0.0016 'International Tables Vol C Tables 4.2.6.8 and 6.1.1.4'
H H 0.0000 0.0000 'International Tables Vol C Tables 4.2.6.8 and 6.1.1.4'
As As 0.0499 2.0058 'International Tables Vol C Tables 4.2.6.8 and 6.1.1.4'
Os Os -1.2165 7.6030 'International Tables Vol C Tables 4.2.6.8 and 6.1.1.4'

loop_
_geom_angle_atom_site_label_1
_geom_angle_atom_site_label_2
_geom_angle_atom_site_label_3
_geom_angle
H2 Os H1 60(3)
H2 Os H3 70(3)
H1 Os H3 123(3)
H2 Os C3A 101(2)
H1 Os C3A 118.9(17)
H3 Os C3A 94.7(19)
H2 Os C4B 94(2)
H1 Os C4B 95.2(17)
H3 Os C4B 114.4(19)
C3A Os C4B 24.3(4)
H2 Os C4A 100(2)
H1 Os C4A 85.6(17)
H3 Os C4A 129.9(19)
C3A Os C4A 37.4(4)
C4B Os C4A 15.5(3)
H2 Os C3B 105(2)
H1 Os C3B 131.9(17)
H3 Os C3B 84.4(19)
C3A Os C3B 13.2(5)
C4B Os C3B 37.5(4)
C4A Os C3B 49.9(5)
H2 Os C5B 118(2)
H1 Os C5B 83.4(17)
H3 Os C5B 147.6(19)
C3A Os C5B 53.8(5)
C4B Os C5B 38.4(4)
C4A Os C5B 24.3(4)
C3B Os C5B 63.4(5)
H2 Os C2B 142(2)
H1 Os C2B 143.5(17)
H3 Os C2B 93(2)
C3A Os C2B 45.2(6)
C4B Os C2B 61.6(6)
C4A Os C2B 64.8(6)
C3B Os C2B 37.8(4)
C5B Os C2B 60.7(6)
H2 Os C2A 132(2)
H1 Os C2A 147.3(17)
H3 Os C2A 87(2)
C3A Os C2A 37.8(4)
C4B Os C2A 57.3(6)
C4A Os C2A 63.4(5)
C3B Os C2A 28.7(6)
C5B Os C2A 64.1(6)
C2B Os C2A 10.2(6)
H2 Os C5A 131(2)
H1 Os C5A 87.8(17)
H3 Os C5A 148(2)
C3A Os C5A 60.7(5)
C4B Os C5A 49.5(5)
C4A Os C5A 36.7(3)
C3B Os C5A 67.8(5)
C5B Os C5A 13.1(4)
C2B Os C5A 55.7(6)
C2A Os C5A 61.3(6)
H2 Os C1B 154(2)
H1 Os C1B 109.0(17)
H3 Os C1B 127(2)
C3A Os C1B 62.1(5)
C4B Os C1B 62.3(5)
C4A Os C1B 54.6(5)
C3B Os C1B 63.2(6)
C5B Os C1B 36.1(4)
C2B Os C1B 36.5(4)
C2A Os C1B 45.1(6)
C5A Os C1B 24.9(5)
C11 As C31 100.69(15)
C11 As C21 100.54(14)
C31 As C21 99.86(15)
C11 As Os 118.21(11)
C31 As Os 116.96(11)
C21 As Os 117.36(10)
C2A C1A C5A 108.7(14)
C2A C1A C6A 128.3(18)
C5A C1A C6A 123.1(18)
C2A C1A Os 69.6(12)
C5A C1A Os 71.2(9)
C6A C1A Os 125.8(14)
C1A C2A C3A 105.2(14)
C1A C2A C7A 117(3)
C3A C2A C7A 137(3)
C1A C2A Os 74.1(12)
C3A C2A Os 67.9(10)
C7A C2A Os 128.8(18)
C4A C3A C2A 111.6(12)
C4A C3A C8A 130.0(16)
C2A C3A C8A 117.8(17)
C4A C3A Os 73.2(8)
C2A C3A Os 74.3(11)
C8A C3A Os 127.0(12)
C3A C4A C5A 105.7(12)
C3A C4A C9A 123.9(15)
C5A C4A C9A 129.7(17)
C3A C4A Os 69.4(8)
C5A C4A Os 74.6(7)
C9A C4A Os 127.8(11)
C4A C5A C1A 108.8(13)
C4A C5A C10A 121.7(18)
C1A C5A C10A 129.2(17)
C4A C5A Os 68.7(7)
C1A C5A Os 72.5(9)
C10A C5A Os 129.8(11)
C5B C1B C2B 105.8(13)
C5B C1B C6B 133.6(17)
C2B C1B C6B 120.5(17)
C5B C1B Os 69.1(9)
C2B C1B Os 69.0(11)
C6B C1B Os 128.6(13)
C1B C2B C3B 111.7(14)
C1B C2B C7B 133(3)
C3B C2B C7B 114(3)
C1B C2B Os 74.5(11)
C3B C2B Os 70.8(11)
C7B C2B Os 128(2)
C4B C3B C2B 104.6(13)
C4B C3B C8B 121(2)
C2B C3B C8B 134(2)
C4B C3B Os 70.3(8)
C2B C3B Os 71.4(11)
C8B C3B Os 126.4(14)
C3B C4B C5B 108.8(12)
C3B C4B C9B 130.2(18)
C5B C4B C9B 120.7(17)
C3B C4B Os 72.2(9)
C5B C4B Os 71.9(7)
C9B C4B Os 126.8(12)
C1B C5B C4B 109.0(13)
C1B C5B C10B 119.2(16)
C4B C5B C10B 130.9(16)
C1B C5B Os 74.8(9)
C4B C5B Os 69.7(7)
C10B C5B Os 130.1(11)
C1B C6B H6D 109.5
C1B C6B H6E 109.5
H6D C6B H6E 109.5
C1B C6B H6F 109.5
H6D C6B H6F 109.5
H6E C6B H6F 109.5
C2B C7B H7D 109.5
C2B C7B H7E 109.5
H7D C7B H7E 109.5
C2B C7B H7F 109.5
H7D C7B H7F 109.5
H7E C7B H7F 109.5
C3B C8B H8D 109.5
C3B C8B H8E 109.5
H8D C8B H8E 109.5
C3B C8B H8F 109.5
H8D C8B H8F 109.5
H8E C8B H8F 109.5
C4B C9B H9D 109.5
C4B C9B H9E 109.5
H9D C9B H9E 109.5
C4B C9B H9F 109.5
H9D C9B H9F 109.5
H9E C9B H9F 109.5
C5B C10B H10D 109.5
C5B C10B H10E 109.5
H10D C10B H10E 109.5
C5B C10B H10F 109.5
H10D C10B H10F 109.5
H10E C10B H10F 109.5
C12 C11 C16 118.8(3)
C12 C11 As 123.5(3)
C16 C11 As 117.7(3)
C11 C12 C13 120.3(4)
C11 C12 H12 119.9
C13 C12 H12 119.9
C14 C13 C12 120.4(4)
C14 C13 H13 119.8
C12 C13 H13 119.8
C13 C14 C15 119.9(4)
C13 C14 H14 120.1
C15 C14 H14 120.1
C14 C15 C16 119.7(4)
C14 C15 H15 120.1
C16 C15 H15 120.1
C11 C16 C15 120.9(4)
C11 C16 H16 119.6
C15 C16 H16 119.6
C26 C21 C22 119.2(3)
C26 C21 As 117.9(3)
C22 C21 As 122.9(3)
C23 C22 C21 120.5(4)
C23 C22 H22 119.8
C21 C22 H22 119.8
C24 C23 C22 119.8(4)
C24 C23 H23 120.1
C22 C23 H23 120.1
C23 C24 C25 119.9(4)
C23 C24 H24 120.1
C25 C24 H24 120.1
C24 C25 C26 120.6(4)
C24 C25 H25 119.7
C26 C25 H25 119.7
C25 C26 C21 120.0(4)
C25 C26 H26 120.0
C21 C26 H26 120.0
C32 C31 C36 118.8(4)
C32 C31 As 123.0(3)
C36 C31 As 118.1(3)
C33 C32 C31 120.0(4)
C33 C32 H32 120.0
C31 C32 H32 120.0
C34 C33 C32 120.7(4)
C34 C33 H33 119.7
C32 C33 H33 119.7
C33 C34 C35 120.0(4)
C33 C34 H34 120.0
C35 C34 H34 120.0
C34 C35 C36 119.7(4)
C34 C35 H35 120.1
C36 C35 H35 120.1
C35 C36 C31 120.7(4)
C35 C36 H36 119.6
C31 C36 H36 119.6

loop_
_geom_bond_atom_site_label_1
_geom_bond_atom_site_label_2
_geom_bond_distance
Os H2 1.53(6)
Os H1 1.60(5)
Os H3 1.62(5)
Os C3A 2.168(14)
Os C4B 2.203(12)
Os C4A 2.219(12)
Os C3B 2.227(17)
Os C5B 2.232(14)
Os C2B 2.23(2)
Os C2A 2.25(2)
Os C5A 2.295(14)
Os C1B 2.306(17)
As C11 1.955(3)
As C31 1.956(4)
As C21 1.957(4)
C1A C2A 1.420(15)
C1A C5A 1.436(15)
C1A C6A 1.508(15)
C2A C3A 1.434(16)
C2A C7A 1.488(17)
C3A C4A 1.407(13)
C3A C8A 1.493(13)
C4A C5A 1.425(13)
C4A C9A 1.484(14)
C5A C10A 1.54(2)
C6A H6A 0.9800
C6A H6B 0.9800
C6A H6C 0.9800
C7A H7A 0.9800
C7A H7B 0.9800
C7A H7C 0.9800
C8A H8A 0.9800
C8A H8B 0.9800
C8A H8C 0.9800
C9A H9A 0.9800
C9A H9B 0.9800
C9A H9C 0.9800
C10A H10A 0.9800
C10A H10B 0.9800
C10A H10C 0.9800
C1B C5B 1.408(14)
C1B C2B 1.423(15)
C1B C6B 1.497(14)
C2B C3B 1.446(15)
C2B C7B 1.482(15)
C3B C4B 1.424(14)
C3B C8B 1.516(16)
C4B C5B 1.457(14)
C4B C9B 1.484(15)
C5B C10B 1.48(2)
C6B H6D 0.9800
C6B H6E 0.9800
C6B H6F 0.9800
C7B H7D 0.9800
C7B H7E 0.9800
C7B H7F 0.9800
C8B H8D 0.9800
C8B H8E 0.9800
C8B H8F 0.9800
C9B H9D 0.9800
C9B H9E 0.9800
C9B H9F 0.9800
C10B H10D 0.9800
C10B H10E 0.9800
C10B H10F 0.9800
C11 C12 1.381(5)
C11 C16 1.383(5)
C12 C13 1.393(5)
C12 H12 0.9500
C13 C14 1.372(6)
C13 H13 0.9500
C14 C15 1.375(6)
C14 H14 0.9500
C15 C16 1.393(6)
C15 H15 0.9500
C16 H16 0.9500
C21 C26 1.386(5)
C21 C22 1.390(5)
C22 C23 1.387(6)
C22 H22 0.9500
C23 C24 1.378(7)
C23 H23 0.9500
C24 C25 1.380(7)
C24 H24 0.9500
C25 C26 1.381(6)
C25 H25 0.9500
C26 H26 0.9500
C31 C32 1.391(5)
C31 C36 1.391(5)
C32 C33 1.389(6)
C32 H32 0.9500
C33 C34 1.372(6)
C33 H33 0.9500
C34 C35 1.383(6)
C34 H34 0.9500
C35 C36 1.387(6)
C35 H35 0.9500
C36 H36 0.9500
